data_7007096
loop_
_publ_author_name
'Ma, Yun-Sheng'
'Song, You'
'Du, Wen-Xin'
'Li, Yi-Zhi'
'Zheng, Li-Min'

_publ_section_title
;
 Dinuclear and layered copper 2-pyridylphosphonates with weak
 ferromagnetism observed in layer compound Cu(C5H4NPO3).
;
_journal_issue 26
_journal_name_full 'Dalton transactions (Cambridge, England : 2003)'
_journal_page_first 3228
_journal_page_last 3235
_journal_paper_doi 10.1039/b517311f
_journal_year 2006
_chemical_formula_moiety 'C10 H10 Cu N2 O6 P2'
_chemical_formula_sum 'C10 H10 Cu N2 O6 P2'
_chemical_formula_weight 379.68
_chemical_name_systematic
;
?
;
_space_group_IT_number 2
_symmetry_cell_setting triclinic
_symmetry_space_group_name_Hall '-P 1'
_symmetry_space_group_name_H-M 'P -1'
_atom_sites_solution_hydrogens geom
_atom_sites_solution_primary direct
_atom_sites_solution_secondary difmap
_audit_creation_method SHELXL-97
_cell_angle_alpha 66.673(4)
_cell_angle_beta 72.566(4)
_cell_angle_gamma 70.690(4)
_cell_formula_units_Z 2
_cell_length_a 8.4045(19)
_cell_length_b 8.751(2)
_cell_length_c 10.632(2)
_cell_measurement_reflns_used 894
_cell_measurement_temperature 293(2)
_cell_measurement_theta_max 24.29
_cell_measurement_theta_min 2.61
_cell_volume 664.7(2)
_computing_cell_refinement SMART
_computing_data_collection 'SMART (Bruker, 2000)'
_computing_data_reduction 'SAINT (Bruker, 2000)'
_computing_molecular_graphics SHELXTL
_computing_publication_material SHELXTL
_computing_structure_refinement SHELXTL
_computing_structure_solution 'SHELXTL (Bruker, 2000)'
_diffrn_ambient_temperature 293(2)
_diffrn_measured_fraction_theta_full 0.980
_diffrn_measured_fraction_theta_max 0.980
_diffrn_measurement_device_type 'Bruker Smart Apex CCD area detector'
_diffrn_measurement_method 'phi and omega scans'
_diffrn_radiation_monochromator graphite
_diffrn_radiation_source 'fine-focus sealed tube'
_diffrn_radiation_type MoK\a
_diffrn_radiation_wavelength 0.71073
_diffrn_reflns_av_R_equivalents 0.0864
_diffrn_reflns_av_sigmaI/netI 0.1004
_diffrn_reflns_limit_h_max 9
_diffrn_reflns_limit_h_min -9
_diffrn_reflns_limit_k_max 10
_diffrn_reflns_limit_k_min -10
_diffrn_reflns_limit_l_max 11
_diffrn_reflns_limit_l_min -12
_diffrn_reflns_number 3318
_diffrn_reflns_theta_full 25.00
_diffrn_reflns_theta_max 25.00
_diffrn_reflns_theta_min 2.13
_exptl_absorpt_coefficient_mu 1.912
_exptl_absorpt_correction_T_max 0.96
_exptl_absorpt_correction_T_min 0.91
_exptl_absorpt_correction_type multi-scan
_exptl_absorpt_process_details 'SADABS (Bruker, 2000)'
_exptl_crystal_colour blue
_exptl_crystal_density_diffrn 1.897
_exptl_crystal_density_method 'not measured'
_exptl_crystal_description neddle
_exptl_crystal_F_000 382
_exptl_crystal_size_max 0.15
_exptl_crystal_size_mid 0.04
_exptl_crystal_size_min 0.02
_refine_diff_density_max 0.710
_refine_diff_density_min -0.566
_refine_diff_density_rms 0.119
_refine_ls_extinction_method none
_refine_ls_goodness_of_fit_ref 1.050
_refine_ls_hydrogen_treatment constr
_refine_ls_matrix_type full
_refine_ls_number_parameters 190
_refine_ls_number_reflns 2295
_refine_ls_number_restraints 0
_refine_ls_restrained_S_all 1.050
_refine_ls_R_factor_all 0.0800
_refine_ls_R_factor_gt 0.0613
_refine_ls_shift/su_max 0.000
_refine_ls_shift/su_mean 0.000
_refine_ls_structure_factor_coef Fsqd
_refine_ls_weighting_details 'calc w=1/[\s^2^(Fo^2^)+(0.0476P)^2^] where P=(Fo^2^+2Fc^2^)/3'
_refine_ls_weighting_scheme calc
_refine_ls_wR_factor_gt 0.1320
_refine_ls_wR_factor_ref 0.1400
_reflns_number_gt 1830
_reflns_number_total 2295
_reflns_threshold_expression >2sigma(I)
_cod_data_source_file b517311f.txt
_cod_data_source_block 1
_cod_depositor_comments
;
The following automatic conversions were performed:
'_symmetry_cell_setting' value 'Triclinic' changed to 'triclinic'
according to '/home/saulius/struct/CIF-dictionaries/cif_core.dic'
dictionary named 'cif_core.dic' version 2.4.1 from 2010-06-29.

Automatic conversion script
Id: cif_fix_enum 1527 2010-12-29 10:47:43Z saulius 
;
_cod_original_sg_symbol_H-M P-1
_cod_database_code 7007096

loop_
_symmetry_equiv_pos_as_xyz
'x, y, z'
'-x, -y, -z'

loop_
_atom_site_label
_atom_site_type_symbol
_atom_site_fract_x
_atom_site_fract_y
_atom_site_fract_z
_atom_site_U_iso_or_equiv
_atom_site_adp_type
_atom_site_occupancy
_atom_site_symmetry_multiplicity
_atom_site_calc_flag
_atom_site_refinement_flags
_atom_site_disorder_assembly
_atom_site_disorder_group
Cu1 Cu 0.49307(10) 0.30963(9) 0.46999(8) 0.0283(3) Uani 1 1 d . . .
N1 N 0.3369(7) 0.4644(6) 0.3389(5) 0.0284(12) Uani 1 1 d . . .
N2 N 0.6556(6) 0.1444(6) 0.5950(5) 0.0259(11) Uani 1 1 d . . .
O1 O 0.6441(6) 0.4703(5) 0.3662(4) 0.0332(11) Uani 1 1 d . . .
O2 O 0.7324(6) 0.4201(6) 0.1335(5) 0.0392(12) Uani 1 1 d . . .
H2B H 0.7028 0.3259 0.1791 0.059 Uiso 1 1 d R . .
O3 O 0.6834(7) 0.7148(6) 0.1301(4) 0.0413(12) Uani 1 1 d . . .
O4 O 0.3292(5) 0.1718(5) 0.5796(4) 0.0314(10) Uani 1 1 d . . .
O5 O 0.3712(6) -0.1525(5) 0.6959(4) 0.0372(11) Uani 1 1 d . . .
O6 O 0.2759(6) 0.0298(5) 0.8428(4) 0.0338(11) Uani 1 1 d . . .
H6C H 0.2818 0.1223 0.8479 0.051 Uiso 1 1 d R . .
P1 P 0.6318(2) 0.5511(2) 0.21262(16) 0.0286(4) Uani 1 1 d . . .
P2 P 0.3805(2) 0.0121(2) 0.69971(16) 0.0257(4) Uani 1 1 d . . .
C1 C 0.4057(8) 0.5767(8) 0.2214(6) 0.0297(14) Uani 1 1 d . . .
C2 C 0.3119(10) 0.6930(9) 0.1223(7) 0.0421(18) Uani 1 1 d . . .
H2 H 0.3623 0.7690 0.0426 0.051 Uiso 1 1 calc R . .
C3 C 0.1420(10) 0.6946(10) 0.1438(8) 0.052(2) Uani 1 1 d . . .
H3 H 0.0755 0.7728 0.0786 0.062 Uiso 1 1 calc R . .
C4 C 0.0699(10) 0.5789(9) 0.2632(8) 0.0457(18) Uani 1 1 d . . .
H4 H -0.0447 0.5776 0.2788 0.055 Uiso 1 1 calc R . .
C5 C 0.1717(9) 0.4669(9) 0.3572(7) 0.0366(16) Uani 1 1 d . . .
H5 H 0.1240 0.3891 0.4371 0.044 Uiso 1 1 calc R . .
C6 C 0.6012(8) 0.0080(8) 0.6923(6) 0.0283(14) Uani 1 1 d . . .
C7 C 0.7045(9) -0.1205(9) 0.7805(7) 0.0412(17) Uani 1 1 d . . .
H7 H 0.6644 -0.2134 0.8483 0.049 Uiso 1 1 calc R . .
C8 C 0.8679(10) -0.1076(10) 0.7655(8) 0.049(2) Uani 1 1 d . . .
H8 H 0.9400 -0.1922 0.8239 0.059 Uiso 1 1 calc R . .
C9 C 0.9249(9) 0.0294(10) 0.6648(8) 0.0461(19) Uani 1 1 d . . .
H9 H 1.0363 0.0382 0.6525 0.055 Uiso 1 1 calc R . .
C10 C 0.8143(9) 0.1533(9) 0.5825(7) 0.0376(16) Uani 1 1 d . . .
H10 H 0.8521 0.2477 0.5151 0.045 Uiso 1 1 calc R . .

loop_
_atom_site_aniso_label
_atom_site_aniso_U_11
_atom_site_aniso_U_22
_atom_site_aniso_U_33
_atom_site_aniso_U_23
_atom_site_aniso_U_13
_atom_site_aniso_U_12
Cu1 0.0262(5) 0.0268(4) 0.0278(4) 0.0006(3) -0.0117(3) -0.0072(3)
N1 0.027(3) 0.029(3) 0.026(3) -0.006(2) -0.009(2) -0.003(2)
N2 0.022(3) 0.028(3) 0.022(3) -0.006(2) -0.005(2) -0.001(2)
O1 0.037(3) 0.036(3) 0.031(2) -0.004(2) -0.012(2) -0.016(2)
O2 0.036(3) 0.039(3) 0.038(3) -0.015(2) 0.006(2) -0.012(2)
O3 0.057(3) 0.036(3) 0.032(3) -0.010(2) -0.001(2) -0.022(2)
O4 0.022(2) 0.033(2) 0.035(3) -0.001(2) -0.011(2) -0.0087(19)
O5 0.040(3) 0.036(3) 0.034(3) -0.009(2) -0.008(2) -0.011(2)
O6 0.039(3) 0.030(2) 0.030(2) -0.0085(19) -0.004(2) -0.009(2)
P1 0.0351(10) 0.0272(9) 0.0237(9) -0.0070(7) -0.0039(7) -0.0112(7)
P2 0.0261(9) 0.0232(8) 0.0248(8) -0.0050(7) -0.0066(7) -0.0043(7)
C1 0.029(4) 0.030(3) 0.029(3) -0.010(3) -0.013(3) 0.002(3)
C2 0.049(5) 0.038(4) 0.023(3) 0.000(3) -0.010(3) -0.001(3)
C3 0.042(5) 0.060(5) 0.041(5) -0.010(4) -0.022(4) 0.008(4)
C4 0.031(4) 0.055(5) 0.050(5) -0.018(4) -0.020(4) 0.003(3)
C5 0.031(4) 0.038(4) 0.038(4) -0.009(3) -0.008(3) -0.009(3)
C6 0.025(4) 0.033(4) 0.028(3) -0.012(3) -0.006(3) -0.006(3)
C7 0.042(4) 0.039(4) 0.034(4) -0.001(3) -0.016(3) -0.005(3)
C8 0.036(5) 0.055(5) 0.047(5) -0.009(4) -0.026(4) 0.007(4)
C9 0.020(4) 0.066(5) 0.054(5) -0.023(4) -0.015(4) 0.000(4)
C10 0.031(4) 0.046(4) 0.038(4) -0.018(3) -0.004(3) -0.009(3)

loop_
_atom_type_symbol
_atom_type_description
_atom_type_scat_dispersion_real
_atom_type_scat_dispersion_imag
_atom_type_scat_source
C C 0.0033 0.0016 'International Tables Vol C Tables 4.2.6.8 and 6.1.1.4'
H H 0.0000 0.0000 'International Tables Vol C Tables 4.2.6.8 and 6.1.1.4'
N N 0.0061 0.0033 'International Tables Vol C Tables 4.2.6.8 and 6.1.1.4'
O O 0.0106 0.0060 'International Tables Vol C Tables 4.2.6.8 and 6.1.1.4'
P P 0.1023 0.0942 'International Tables Vol C Tables 4.2.6.8 and 6.1.1.4'
Cu Cu 0.3201 1.2651 'International Tables Vol C Tables 4.2.6.8 and 6.1.1.4'

loop_
_geom_angle_atom_site_label_1
_geom_angle_atom_site_label_2
_geom_angle_atom_site_label_3
_geom_angle
_geom_angle_site_symmetry_1
_geom_angle_site_symmetry_3
_geom_angle_publ_flag
O4 Cu1 O1 173.80(19) . . ?
O4 Cu1 N1 92.05(19) . . ?
O1 Cu1 N1 86.05(19) . . ?
O4 Cu1 N2 87.74(19) . . ?
O1 Cu1 N2 94.51(19) . . ?
N1 Cu1 N2 176.5(2) . . ?
C5 N1 C1 118.1(5) . . ?
C5 N1 Cu1 125.7(5) . . ?
C1 N1 Cu1 116.2(4) . . ?
C10 N2 C6 118.6(6) . . ?
C10 N2 Cu1 125.2(4) . . ?
C6 N2 Cu1 116.0(4) . . ?
P1 O1 Cu1 111.6(2) . . ?
P1 O2 H2B 108.9 . . ?
P2 O4 Cu1 119.0(2) . . ?
P2 O6 H6C 109.0 . . ?
O3 P1 O1 119.1(2) . . ?
O3 P1 O2 107.9(3) . . ?
O1 P1 O2 110.5(3) . . ?
O3 P1 C1 111.0(3) . . ?
O1 P1 C1 101.7(3) . . ?
O2 P1 C1 105.8(3) . . ?
O5 P2 O4 117.0(2) . . ?
O5 P2 O6 107.6(2) . . ?
O4 P2 O6 111.8(2) . . ?
O5 P2 C6 110.5(3) . . ?
O4 P2 C6 102.8(3) . . ?
O6 P2 C6 106.7(3) . . ?
N1 C1 C2 122.5(6) . . ?
N1 C1 P1 111.9(4) . . ?
C2 C1 P1 125.6(5) . . ?
C1 C2 C3 118.4(7) . . ?
C1 C2 H2 120.8 . . ?
C3 C2 H2 120.8 . . ?
C2 C3 C4 119.8(7) . . ?
C2 C3 H3 120.1 . . ?
C4 C3 H3 120.1 . . ?
C5 C4 C3 118.3(7) . . ?
C5 C4 H4 120.8 . . ?
C3 C4 H4 120.8 . . ?
N1 C5 C4 122.8(7) . . ?
N1 C5 H5 118.6 . . ?
C4 C5 H5 118.6 . . ?
N2 C6 C7 121.9(6) . . ?
N2 C6 P2 114.2(5) . . ?
C7 C6 P2 123.8(5) . . ?
C8 C7 C6 118.2(7) . . ?
C8 C7 H7 120.9 . . ?
C6 C7 H7 120.9 . . ?
C9 C8 C7 120.1(7) . . ?
C9 C8 H8 120.0 . . ?
C7 C8 H8 120.0 . . ?
C8 C9 C10 118.5(7) . . ?
C8 C9 H9 120.8 . . ?
C10 C9 H9 120.8 . . ?
N2 C10 C9 122.7(7) . . ?
N2 C10 H10 118.6 . . ?
C9 C10 H10 118.6 . . ?

loop_
_geom_bond_atom_site_label_1
_geom_bond_atom_site_label_2
_geom_bond_distance
_geom_bond_site_symmetry_2
_geom_bond_publ_flag
Cu1 O4 1.932(4) . ?
Cu1 O1 1.979(4) . ?
Cu1 N1 1.981(5) . ?
Cu1 N2 1.996(5) . ?
N1 C5 1.337(8) . ?
N1 C1 1.353(8) . ?
N2 C10 1.326(8) . ?
N2 C6 1.343(7) . ?
O1 P1 1.522(4) . ?
O2 P1 1.561(5) . ?
O2 H2B 0.8500 . ?
O3 P1 1.483(4) . ?
O4 P2 1.512(4) . ?
O5 P2 1.485(4) . ?
O6 P2 1.551(4) . ?
O6 H6C 0.8500 . ?
P1 C1 1.816(7) . ?
P2 C6 1.822(6) . ?
C1 C2 1.372(8) . ?
C2 C3 1.373(10) . ?
C2 H2 0.9300 . ?
C3 C4 1.389(11) . ?
C3 H3 0.9300 . ?
C4 C5 1.369(9) . ?
C4 H4 0.9300 . ?
C5 H5 0.9300 . ?
C6 C7 1.381(9) . ?
C7 C8 1.371(10) . ?
C7 H7 0.9300 . ?
C8 C9 1.368(10) . ?
C8 H8 0.9300 . ?
C9 C10 1.369(9) . ?
C9 H9 0.9300 . ?
C10 H10 0.9300 . ?
